data_4130421
loop_
_publ_author_name
'Solola, Lukman A.'
'Zabula, Alexander V.'
'Dorfner, Walter L.'
'Manor, Brian C.'
'Carroll, Patrick J.'
'Schelter, Eric J.'

_publ_section_title
;
 An Alkali Metal-Capped Cerium(IV) Imido Complex.
;
_journal_issue 22
_journal_name_full 'Journal of the American Chemical Society'
_journal_page_first 6928
_journal_page_last 6931
_journal_paper_doi 10.1021/jacs.6b03293
_journal_volume 138
_journal_year 2016
_chemical_formula_sum 'C45 H57 Ce F6 N5 O4'
_chemical_formula_weight 986.07
_space_group_crystal_system monoclinic
_space_group_IT_number 14
_space_group_name_Hall '-P 2yn'
_space_group_name_H-M_alt 'P 1 21/n 1'
_atom_sites_solution_hydrogens geom
_audit_creation_date 2015-10-20
_audit_creation_method
;
Olex2 1.2
(compiled 2015.09.30 svn.r3233 for OlexSys, GUI svn.r5103)
;
_cell_angle_alpha 90
_cell_angle_beta 97.3430(10)
_cell_angle_gamma 90
_cell_formula_units_Z 4
_cell_length_a 11.9773(3)
_cell_length_b 17.8482(4)
_cell_length_c 20.9505(5)
_cell_measurement_reflns_used 9670
_cell_measurement_temperature 100
_cell_measurement_theta_max 27.47
_cell_measurement_theta_min 2.27
_cell_volume 4441.93(18)
_computing_data_collection 'Bruker APEX2 v2014.11-0'
_computing_data_reduction 'Bruker SAINT v8.34A'
_computing_publication_material 'Olex2 (Dolomanov et al., 2009)'
_computing_structure_refinement 'XL (Sheldrick, 2008)'
_computing_structure_solution 'ShelXS-1997 (Sheldrick, 2008)'
_diffrn_ambient_temperature 100
_diffrn_measured_fraction_theta_full 1.000
_diffrn_measured_fraction_theta_max 0.993
_diffrn_measurement_device 'CCD Area Detector'
_diffrn_measurement_device_type 'Bruker APEXII'
_diffrn_measurement_method '\w and \f scans'
_diffrn_radiation_monochromator graphite
_diffrn_radiation_type MoK\a
_diffrn_radiation_wavelength 0.71073
_diffrn_reflns_av_R_equivalents 0.0824
_diffrn_reflns_av_unetI/netI 0.0468
_diffrn_reflns_Laue_measured_fraction_full 1.000
_diffrn_reflns_Laue_measured_fraction_max 0.993
_diffrn_reflns_limit_h_max 15
_diffrn_reflns_limit_h_min -15
_diffrn_reflns_limit_k_max 23
_diffrn_reflns_limit_k_min -23
_diffrn_reflns_limit_l_max 27
_diffrn_reflns_limit_l_min -27
_diffrn_reflns_number 102664
_diffrn_reflns_point_group_measured_fraction_full 1.000
_diffrn_reflns_point_group_measured_fraction_max 0.993
_diffrn_reflns_theta_full 25.242
_diffrn_reflns_theta_max 27.605
_diffrn_reflns_theta_min 1.863
_diffrn_source 'sealed tube'
_exptl_absorpt_coefficient_mu 1.098
_exptl_absorpt_correction_T_max 0.7456
_exptl_absorpt_correction_T_min 0.6947
_exptl_absorpt_correction_type multi-scan
_exptl_absorpt_process_details 'SADABS v2014/4'
_exptl_crystal_colour black
_exptl_crystal_colour_primary black
_exptl_crystal_density_diffrn 1.475
_exptl_crystal_description prism
_exptl_crystal_F_000 2024
_exptl_crystal_size_max 0.09
_exptl_crystal_size_mid 0.04
_exptl_crystal_size_min 0.01
_refine_diff_density_max 1.747
_refine_diff_density_min -0.792
_refine_diff_density_rms 0.107
_refine_ls_extinction_method none
_refine_ls_goodness_of_fit_ref 1.031
_refine_ls_hydrogen_treatment constr
_refine_ls_matrix_type full
_refine_ls_number_parameters 559
_refine_ls_number_reflns 10235
_refine_ls_number_restraints 0
_refine_ls_restrained_S_all 1.031
_refine_ls_R_factor_all 0.0610
_refine_ls_R_factor_gt 0.0376
_refine_ls_shift/su_max 0.002
_refine_ls_shift/su_mean 0.000
_refine_ls_structure_factor_coef Fsqd
_refine_ls_weighting_details 'w=1/[\s^2^(Fo^2^)+(0.0378P)^2^+8.8190P] where P=(Fo^2^+2Fc^2^)/3'
_refine_ls_weighting_scheme calc
_refine_ls_wR_factor_gt 0.0833
_refine_ls_wR_factor_ref 0.0916
_reflns_number_gt 7818
_reflns_number_total 10235
_reflns_threshold_expression 'I > 2\s(I)'
_cod_data_source_file ja6b03293_si_002.cif
_cod_data_source_block compound_3
_cod_database_code 4130421

loop_
_space_group_symop_operation_xyz
'x, y, z'
'-x+1/2, y+1/2, -z+1/2'
'-x, -y, -z'
'x-1/2, -y-1/2, z-1/2'

loop_
_atom_site_label
_atom_site_type_symbol
_atom_site_fract_x
_atom_site_fract_y
_atom_site_fract_z
_atom_site_U_iso_or_equiv
_atom_site_adp_type
_atom_site_occupancy
_atom_site_site_symmetry_order
_atom_site_calc_flag
_atom_site_refinement_flags_posn
Ce1 Ce 0.37474(2) 0.53868(2) 0.31395(2) 0.01084(6) Uani 1 1 d .
F1 F 0.3258(2) 0.91918(13) 0.48154(12) 0.0424(6) Uani 1 1 d .
F2 F 0.2357(2) 0.88612(16) 0.55813(14) 0.0521(8) Uani 1 1 d .
F3 F 0.4025(2) 0.84668(15) 0.55483(12) 0.0432(6) Uani 1 1 d .
F4 F -0.0665(3) 0.7148(3) 0.37724(17) 0.0918(14) Uani 1 1 d .
F5 F -0.0666(2) 0.7195(2) 0.47758(15) 0.0686(11) Uani 1 1 d .
F6 F -0.0274(2) 0.61955(19) 0.4319(2) 0.0908(14) Uani 1 1 d .
O1 O 0.1928(2) 0.55252(13) 0.30959(11) 0.0189(5) Uani 1 1 d .
O2 O 0.4463(2) 0.49827(14) 0.40735(12) 0.0232(6) Uani 1 1 d .
O3 O 0.4825(2) 0.62322(13) 0.27559(12) 0.0207(5) Uani 1 1 d .
N1 N 0.1880(2) 0.52309(15) 0.24589(14) 0.0174(6) Uani 1 1 d .
N2 N 0.4092(3) 0.42520(16) 0.38462(14) 0.0198(6) Uani 1 1 d .
N3 N 0.5388(2) 0.56134(16) 0.25050(14) 0.0186(6) Uani 1 1 d .
N4 N 0.3882(2) 0.40920(15) 0.22901(13) 0.0133(6) Uani 1 1 d .
N5 N 0.3654(2) 0.65010(16) 0.37541(14) 0.0183(6) Uani 1 1 d .
H5a H 0.4285 0.6733 0.3765 0.024 Uiso 1 1 calc R
C1 C 0.2845(3) 0.3987(2) 0.18254(17) 0.0197(7) Uani 1 1 d .
H1a H 0.2934 0.3545 0.1567 0.026 Uiso 1 1 calc R
H1b H 0.2753 0.4414 0.1538 0.026 Uiso 1 1 calc R
C2 C 0.1797(3) 0.3900(2) 0.21500(16) 0.0189(7) Uani 1 1 d .
C3 C 0.1280(3) 0.3193(2) 0.21677(18) 0.0211(8) Uani 1 1 d .
H3 H 0.1576 0.2787 0.1969 0.028 Uiso 1 1 calc R
C4 C 0.0338(3) 0.3096(2) 0.24766(18) 0.0230(8) Uani 1 1 d .
H4 H -0.0019 0.2632 0.2461 0.031 Uiso 1 1 calc R
C5 C -0.0078(3) 0.3683(2) 0.28096(18) 0.0240(8) Uani 1 1 d .
H5 H -0.0682 0.3607 0.3041 0.032 Uiso 1 1 calc R
C6 C 0.0414(3) 0.4389(2) 0.27948(17) 0.0208(8) Uani 1 1 d .
H6 H 0.0132 0.4787 0.3011 0.028 Uiso 1 1 calc R
C7 C 0.1337(3) 0.44994(19) 0.24536(16) 0.0173(7) Uani 1 1 d .
C8 C 0.1314(3) 0.58114(19) 0.19894(16) 0.0161(7) Uani 1 1 d .
C9 C 0.2030(3) 0.6514(2) 0.2089(2) 0.0295(9) Uani 1 1 d .
H9a H 0.2791 0.6399 0.2025 0.044 Uiso 1 1 calc GR
H9b H 0.2017 0.6697 0.2519 0.044 Uiso 1 1 calc GR
H9c H 0.1735 0.6891 0.1786 0.044 Uiso 1 1 calc GR
C10 C 0.0122(3) 0.5981(2) 0.21250(19) 0.0246(8) Uani 1 1 d .
H10a H -0.0170 0.6400 0.1868 0.037 Uiso 1 1 calc GR
H10b H 0.0130 0.6099 0.2573 0.037 Uiso 1 1 calc GR
H10c H -0.0347 0.5551 0.2020 0.037 Uiso 1 1 calc GR
C11 C 0.1308(3) 0.5522(2) 0.13085(18) 0.0282(9) Uani 1 1 d .
H11a H 0.0934 0.5045 0.1267 0.042 Uiso 1 1 calc GR
H11b H 0.2069 0.5465 0.1217 0.042 Uiso 1 1 calc GR
H11c H 0.0919 0.5871 0.1011 0.042 Uiso 1 1 calc GR
C12 C 0.4061(3) 0.33836(19) 0.26694(17) 0.0199(7) Uani 1 1 d .
H12a H 0.4146 0.2972 0.2377 0.026 Uiso 1 1 calc R
H12b H 0.3399 0.3284 0.2879 0.026 Uiso 1 1 calc R
C13 C 0.5080(3) 0.34099(19) 0.31731(17) 0.0206(7) Uani 1 1 d .
C14 C 0.6063(3) 0.3014(2) 0.30757(19) 0.0245(8) Uani 1 1 d .
H14 H 0.6074 0.2731 0.2704 0.033 Uiso 1 1 calc R
C15 C 0.7010(3) 0.3043(2) 0.3525(2) 0.0280(9) Uani 1 1 d .
H15 H 0.7637 0.2757 0.3464 0.037 Uiso 1 1 calc R
C16 C 0.7039(3) 0.3489(2) 0.4061(2) 0.0320(9) Uani 1 1 d .
H16 H 0.7697 0.3531 0.4346 0.043 Uiso 1 1 calc R
C17 C 0.6075(3) 0.3878(2) 0.41743(18) 0.0268(8) Uani 1 1 d .
H17 H 0.6086 0.4172 0.4542 0.036 Uiso 1 1 calc R
C18 C 0.5093(3) 0.3828(2) 0.37392(17) 0.0210(7) Uani 1 1 d .
C19 C 0.3366(3) 0.3914(2) 0.43247(16) 0.0201(7) Uani 1 1 d .
C20 C 0.2421(4) 0.4458(2) 0.4397(2) 0.0333(10) Uani 1 1 d .
H20a H 0.2009 0.4558 0.3983 0.050 Uiso 1 1 calc GR
H20b H 0.2730 0.4917 0.4582 0.050 Uiso 1 1 calc GR
H20c H 0.1925 0.4243 0.4673 0.050 Uiso 1 1 calc GR
C21 C 0.4069(4) 0.3779(2) 0.49746(18) 0.0319(9) Uani 1 1 d .
H21a H 0.3588 0.3613 0.5280 0.048 Uiso 1 1 calc GR
H21b H 0.4435 0.4237 0.5124 0.048 Uiso 1 1 calc GR
H21c H 0.4626 0.3403 0.4929 0.048 Uiso 1 1 calc GR
C22 C 0.2897(4) 0.3176(2) 0.40542(19) 0.0317(10) Uani 1 1 d .
H22a H 0.2425 0.3264 0.3655 0.048 Uiso 1 1 calc GR
H22b H 0.2462 0.2946 0.4355 0.048 Uiso 1 1 calc GR
H22c H 0.3506 0.2851 0.3980 0.048 Uiso 1 1 calc GR
C23 C 0.4843(3) 0.4170(2) 0.19052(18) 0.0207(8) Uani 1 1 d .
H23a H 0.4842 0.3747 0.1614 0.028 Uiso 1 1 calc R
H23b H 0.5544 0.4160 0.2193 0.028 Uiso 1 1 calc R
C24 C 0.4779(3) 0.4891(2) 0.15182(17) 0.0196(7) Uani 1 1 d .
C25 C 0.4392(3) 0.4877(2) 0.08596(17) 0.0239(8) Uani 1 1 d .
H25 H 0.4236 0.4420 0.0654 0.032 Uiso 1 1 calc R
C26 C 0.4240(3) 0.5532(2) 0.05100(18) 0.0289(9) Uani 1 1 d .
H26 H 0.4008 0.5512 0.0070 0.038 Uiso 1 1 calc R
C27 C 0.4429(3) 0.6213(2) 0.08074(18) 0.0289(9) Uani 1 1 d .
H27 H 0.4278 0.6653 0.0575 0.038 Uiso 1 1 calc R
C28 C 0.4845(3) 0.6242(2) 0.14543(18) 0.0254(8) Uani 1 1 d .
H28 H 0.5002 0.6703 0.1652 0.034 Uiso 1 1 calc R
C29 C 0.5033(3) 0.5584(2) 0.18128(17) 0.0192(7) Uani 1 1 d .
C30 C 0.6649(3) 0.56907(19) 0.27185(17) 0.0164(7) Uani 1 1 d .
C31 C 0.6816(3) 0.5745(2) 0.34427(18) 0.0284(9) Uani 1 1 d .
H31a H 0.6520 0.6214 0.3572 0.043 Uiso 1 1 calc GR
H31b H 0.7605 0.5717 0.3597 0.043 Uiso 1 1 calc GR
H31c H 0.6429 0.5340 0.3621 0.043 Uiso 1 1 calc GR
C32 C 0.7116(3) 0.6393(2) 0.2425(2) 0.0290(9) Uani 1 1 d .
H32a H 0.6667 0.6819 0.2508 0.044 Uiso 1 1 calc GR
H32b H 0.7095 0.6326 0.1969 0.044 Uiso 1 1 calc GR
H32c H 0.7880 0.6473 0.2615 0.044 Uiso 1 1 calc GR
C33 C 0.7246(3) 0.4998(2) 0.2506(2) 0.0283(9) Uani 1 1 d .
H33a H 0.8044 0.5054 0.2618 0.042 Uiso 1 1 calc GR
H33b H 0.7077 0.4940 0.2048 0.042 Uiso 1 1 calc GR
H33c H 0.6994 0.4564 0.2716 0.042 Uiso 1 1 calc GR
C34 C 0.2972(3) 0.69066(19) 0.40947(16) 0.0160(7) Uani 1 1 d .
C35 C 0.3336(3) 0.75407(19) 0.44721(15) 0.0158(7) Uani 1 1 d .
H35 H 0.4086 0.7688 0.4502 0.021 Uiso 1 1 calc R
C36 C 0.2603(3) 0.79453(18) 0.47963(16) 0.0166(7) Uani 1 1 d .
C37 C 0.1479(3) 0.7760(2) 0.47728(16) 0.0195(7) Uani 1 1 d .
H37 H 0.0992 0.8037 0.4992 0.026 Uiso 1 1 calc R
C38 C 0.1110(3) 0.7135(2) 0.44049(17) 0.0208(7) Uani 1 1 d .
C39 C 0.1825(3) 0.6714(2) 0.40770(17) 0.0211(8) Uani 1 1 d .
H39 H 0.1545 0.6299 0.3842 0.028 Uiso 1 1 calc R
C40 C 0.3058(3) 0.8606(2) 0.51846(18) 0.0237(8) Uani 1 1 d .
C41 C -0.0100(4) 0.6914(3) 0.4338(2) 0.0373(11) Uani 1 1 d .
O4 O 0.6131(4) 0.8216(3) 0.4552(2) 0.0859(15) Uani 1 1 d .
C42 C 0.6696(4) 0.7924(3) 0.4054(3) 0.0468(12) Uani 1 1 d .
H42a H 0.6157 0.7705 0.3721 0.062 Uiso 1 1 calc R
H42b H 0.7220 0.7537 0.4223 0.062 Uiso 1 1 calc R
C43 C 0.7326(5) 0.8563(3) 0.3776(3) 0.0607(16) Uani 1 1 d .
H43a H 0.7326 0.8511 0.3316 0.081 Uiso 1 1 calc R
H43b H 0.8095 0.8603 0.3984 0.081 Uiso 1 1 calc R
C44 C 0.6605(5) 0.9231(3) 0.3943(3) 0.0565(15) Uani 1 1 d .
H44a H 0.7060 0.9679 0.4023 0.075 Uiso 1 1 calc R
H44b H 0.6003 0.9331 0.3598 0.075 Uiso 1 1 calc R
C45 C 0.6160(6) 0.8987(4) 0.4521(3) 0.0734(19) Uani 1 1 d .
H45a H 0.6628 0.9182 0.4897 0.098 Uiso 1 1 calc R
H45b H 0.5405 0.9185 0.4522 0.098 Uiso 1 1 calc R

loop_
_atom_site_aniso_label
_atom_site_aniso_U_11
_atom_site_aniso_U_22
_atom_site_aniso_U_33
_atom_site_aniso_U_23
_atom_site_aniso_U_13
_atom_site_aniso_U_12
Ce1 0.01083(9) 0.00924(9) 0.01268(9) 0.00016(8) 0.00242(6) 0.00014(8)
F1 0.0662(18) 0.0203(13) 0.0403(15) -0.0024(11) 0.0057(13) -0.0162(12)
F2 0.0525(17) 0.0486(17) 0.0625(18) -0.0403(14) 0.0347(15) -0.0200(14)
F3 0.0453(16) 0.0398(15) 0.0388(14) -0.0129(12) -0.0162(12) -0.0043(12)
F4 0.0260(16) 0.179(4) 0.067(2) 0.000(3) -0.0098(15) -0.012(2)
F5 0.0281(15) 0.104(3) 0.080(2) -0.063(2) 0.0285(15) -0.0237(16)
F6 0.0328(17) 0.054(2) 0.193(4) -0.039(2) 0.041(2) -0.0213(15)
O1 0.0190(12) 0.0202(14) 0.0178(12) -0.0053(10) 0.0032(10) -0.0001(10)
O2 0.0333(15) 0.0126(13) 0.0228(13) -0.0007(10) -0.0004(11) -0.0031(11)
O3 0.0221(13) 0.0154(12) 0.0264(13) -0.0027(10) 0.0104(11) 0.0017(10)
N1 0.0194(15) 0.0148(16) 0.0181(14) -0.0019(11) 0.0032(12) -0.0007(11)
N2 0.0259(17) 0.0124(15) 0.0208(15) -0.0014(12) 0.0023(13) -0.0011(12)
N3 0.0198(15) 0.0153(14) 0.0218(15) -0.0021(11) 0.0067(12) 0.0007(12)
N4 0.0127(14) 0.0108(13) 0.0164(14) 0.0008(11) 0.0028(11) 0.0008(11)
N5 0.0169(15) 0.0134(14) 0.0260(16) -0.0056(12) 0.0083(12) -0.0021(12)
C1 0.0205(18) 0.0174(18) 0.0206(18) -0.0073(14) 0.0012(14) 0.0026(14)
C2 0.0194(18) 0.0186(18) 0.0180(17) -0.0002(14) -0.0005(14) 0.0019(14)
C3 0.0219(19) 0.0131(18) 0.028(2) -0.0067(14) 0.0016(15) -0.0010(14)
C4 0.0207(19) 0.0160(18) 0.031(2) 0.0023(15) -0.0023(15) -0.0075(15)
C5 0.0174(18) 0.025(2) 0.030(2) 0.0037(16) 0.0066(15) -0.0029(15)
C6 0.0202(18) 0.0210(18) 0.0214(18) -0.0018(14) 0.0036(14) -0.0010(14)
C7 0.0181(17) 0.0168(18) 0.0162(16) 0.0010(13) 0.0000(13) -0.0016(14)
C8 0.0142(16) 0.0136(17) 0.0201(18) 0.0051(13) 0.0005(14) 0.0034(13)
C9 0.028(2) 0.021(2) 0.039(2) 0.0079(17) 0.0040(18) 0.0003(17)
C10 0.0179(19) 0.023(2) 0.033(2) 0.0015(16) 0.0015(16) 0.0033(15)
C11 0.030(2) 0.032(2) 0.0231(19) 0.0057(16) 0.0026(16) 0.0097(17)
C12 0.029(2) 0.0089(16) 0.0227(18) -0.0026(14) 0.0045(15) -0.0002(14)
C13 0.0236(19) 0.0130(17) 0.0249(19) 0.0040(14) 0.0028(15) -0.0001(14)
C14 0.028(2) 0.0148(18) 0.030(2) 0.0027(15) 0.0029(16) 0.0046(15)
C15 0.023(2) 0.0193(19) 0.042(2) 0.0124(17) 0.0035(17) 0.0066(16)
C16 0.024(2) 0.028(2) 0.041(2) 0.0090(18) -0.0117(18) 0.0016(17)
C17 0.031(2) 0.021(2) 0.025(2) 0.0050(16) -0.0058(16) -0.0005(17)
C18 0.0221(18) 0.0165(18) 0.0231(18) 0.0071(15) -0.0015(14) 0.0009(15)
C19 0.031(2) 0.0151(17) 0.0153(17) 0.0003(14) 0.0059(15) -0.0034(15)
C20 0.037(2) 0.036(3) 0.029(2) 0.0034(18) 0.0107(18) 0.0005(19)
C21 0.048(3) 0.029(2) 0.0185(19) 0.0010(16) 0.0035(18) -0.0055(19)
C22 0.048(3) 0.026(2) 0.023(2) -0.0044(16) 0.0134(19) -0.0144(19)
C23 0.0190(18) 0.0179(18) 0.0263(19) -0.0062(15) 0.0069(15) 0.0001(14)
C24 0.0196(18) 0.0212(18) 0.0193(17) 0.0008(14) 0.0072(14) 0.0009(14)
C25 0.026(2) 0.028(2) 0.0196(18) -0.0030(15) 0.0094(15) -0.0043(16)
C26 0.032(2) 0.041(3) 0.0158(18) 0.0092(16) 0.0118(16) 0.0047(18)
C27 0.032(2) 0.032(2) 0.025(2) 0.0129(17) 0.0109(17) 0.0017(18)
C28 0.027(2) 0.021(2) 0.031(2) 0.0031(16) 0.0122(17) 0.0004(16)
C29 0.0183(17) 0.0228(19) 0.0179(17) 0.0021(14) 0.0077(14) 0.0010(14)
C30 0.0130(16) 0.0144(16) 0.0226(18) 0.0001(14) 0.0050(14) -0.0011(13)
C31 0.022(2) 0.032(2) 0.031(2) -0.0022(18) 0.0036(16) -0.0044(17)
C32 0.025(2) 0.024(2) 0.039(2) 0.0001(17) 0.0095(18) -0.0041(16)
C33 0.0162(19) 0.026(2) 0.043(2) -0.0066(18) 0.0058(17) 0.0004(16)
C34 0.0193(17) 0.0130(16) 0.0162(16) -0.0012(13) 0.0037(13) 0.0028(13)
C35 0.0153(16) 0.0158(17) 0.0163(16) 0.0028(13) 0.0016(13) 0.0009(13)
C36 0.0248(19) 0.0100(16) 0.0146(16) 0.0009(12) 0.0011(14) 0.0005(14)
C37 0.0195(18) 0.0208(18) 0.0189(17) -0.0006(14) 0.0054(14) 0.0047(14)
C38 0.0161(18) 0.0218(19) 0.0247(19) -0.0061(15) 0.0033(14) -0.0010(14)
C39 0.0229(19) 0.0198(18) 0.0211(18) -0.0082(14) 0.0047(15) -0.0035(15)
C40 0.025(2) 0.024(2) 0.0230(19) -0.0044(15) 0.0061(15) -0.0025(16)
C41 0.024(2) 0.043(3) 0.046(3) -0.026(2) 0.0073(19) -0.0068(19)
O4 0.091(4) 0.067(3) 0.107(4) 0.025(3) 0.040(3) 0.001(3)
C42 0.039(3) 0.034(3) 0.070(4) 0.007(2) 0.015(3) 0.000(2)
C43 0.065(4) 0.061(4) 0.059(3) 0.032(3) 0.020(3) 0.007(3)
C44 0.080(4) 0.038(3) 0.057(3) 0.010(2) 0.029(3) 0.010(3)
C45 0.074(4) 0.069(4) 0.084(5) 0.035(4) 0.032(4) 0.008(3)

loop_
_atom_type_symbol
_atom_type_description
_atom_type_scat_dispersion_real
_atom_type_scat_dispersion_imag
_atom_type_scat_source
C C 0.0033 0.0016 'International Tables Vol C Tables 4.2.6.8 and 6.1.1.4'
H H 0.0000 0.0000 'International Tables Vol C Tables 4.2.6.8 and 6.1.1.4'
Ce Ce -0.2486 2.6331 'International Tables Vol C Tables 4.2.6.8 and 6.1.1.4'
F F 0.0171 0.0103 'International Tables Vol C Tables 4.2.6.8 and 6.1.1.4'
N N 0.0061 0.0033 'International Tables Vol C Tables 4.2.6.8 and 6.1.1.4'
O O 0.0106 0.0060 'International Tables Vol C Tables 4.2.6.8 and 6.1.1.4'

loop_
_geom_angle_atom_site_label_1
_geom_angle_atom_site_label_2
_geom_angle_atom_site_label_3
_geom_angle
O1 Ce1 O3 122.37(9)
O1 Ce1 N1 34.56(8)
O1 Ce1 N2 101.76(9)
O1 Ce1 N3 142.59(9)
O1 Ce1 N4 101.28(8)
O1 Ce1 N5 79.19(9)
O2 Ce1 O1 110.76(9)
O2 Ce1 O3 112.12(10)
O2 Ce1 N1 134.44(9)
O2 Ce1 N2 34.87(9)
O2 Ce1 N3 106.47(10)
O2 Ce1 N4 103.91(8)
O2 Ce1 N5 80.17(10)
O3 Ce1 N1 112.94(9)
O3 Ce1 N2 135.03(10)
O3 Ce1 N3 34.11(8)
O3 Ce1 N4 103.77(8)
O3 Ce1 N5 72.26(9)
N1 Ce1 N2 108.23(10)
N1 Ce1 N3 114.38(9)
N1 Ce1 N4 71.46(8)
N2 Ce1 N3 110.91(10)
N2 Ce1 N4 72.82(8)
N3 Ce1 N4 72.66(8)
N5 Ce1 N1 107.46(10)
N5 Ce1 N2 111.75(10)
N5 Ce1 N3 104.06(9)
N5 Ce1 N4 175.28(9)
N1 O1 Ce1 85.29(16)
N2 O2 Ce1 86.14(16)
N3 O3 Ce1 86.03(16)
O1 N1 Ce1 60.14(14)
O1 N1 C7 107.5(2)
O1 N1 C8 108.3(2)
C7 N1 Ce1 117.9(2)
C7 N1 C8 116.2(3)
C8 N1 Ce1 125.5(2)
O2 N2 Ce1 58.99(14)
O2 N2 C18 107.2(3)
O2 N2 C19 108.5(2)
C18 N2 Ce1 113.8(2)
C18 N2 C19 116.3(3)
C19 N2 Ce1 129.7(2)
O3 N3 Ce1 59.86(13)
O3 N3 C29 107.6(3)
O3 N3 C30 108.6(2)
C29 N3 Ce1 111.6(2)
C29 N3 C30 116.5(3)
C30 N3 Ce1 131.6(2)
C1 N4 Ce1 112.97(18)
C1 N4 C12 107.0(3)
C1 N4 C23 107.1(3)
C12 N4 Ce1 111.06(18)
C23 N4 Ce1 111.12(19)
C23 N4 C12 107.3(3)
C34 N5 Ce1 143.3(2)
N4 C1 C2 113.0(3)
C3 C2 C1 119.8(3)
C7 C2 C1 121.8(3)
C7 C2 C3 118.4(3)
C4 C3 C2 120.9(3)
C3 C4 C5 120.5(3)
C4 C5 C6 119.4(3)
C5 C6 C7 120.1(3)
C2 C7 N1 119.3(3)
C2 C7 C6 120.4(3)
C6 C7 N1 120.1(3)
C9 C8 N1 106.0(3)
C9 C8 C10 109.7(3)
C10 C8 N1 111.4(3)
C11 C8 N1 108.8(3)
C11 C8 C9 110.2(3)
C11 C8 C10 110.6(3)
N4 C12 C13 113.2(3)
C14 C13 C12 119.9(3)
C18 C13 C12 122.0(3)
C18 C13 C14 118.1(3)
C15 C14 C13 120.8(4)
C16 C15 C14 120.8(4)
C15 C16 C17 119.6(4)
C16 C17 C18 120.3(4)
C13 C18 N2 119.1(3)
C17 C18 N2 120.5(3)
C17 C18 C13 120.3(3)
C20 C19 N2 108.0(3)
C20 C19 C21 110.2(3)
C20 C19 C22 110.4(3)
C21 C19 N2 110.6(3)
C22 C19 N2 108.2(3)
C22 C19 C21 109.4(3)
N4 C23 C24 112.2(3)
C25 C24 C23 120.0(3)
C25 C24 C29 118.5(3)
C29 C24 C23 121.4(3)
C26 C25 C24 120.9(4)
C27 C26 C25 120.5(4)
C26 C27 C28 119.8(4)
C27 C28 C29 120.5(4)
C24 C29 N3 119.3(3)
C28 C29 N3 120.7(3)
C28 C29 C24 119.7(3)
N3 C30 C32 110.8(3)
C31 C30 N3 107.5(3)
C31 C30 C32 110.0(3)
C31 C30 C33 109.9(3)
C33 C30 N3 109.0(3)
C33 C30 C32 109.7(3)
N5 C34 C35 123.7(3)
N5 C34 C39 120.3(3)
C39 C34 C35 116.0(3)
C36 C35 C34 121.5(3)
C35 C36 C37 122.4(3)
C35 C36 C40 118.0(3)
C37 C36 C40 119.6(3)
C36 C37 C38 116.7(3)
C37 C38 C41 120.0(3)
C39 C38 C37 122.4(3)
C39 C38 C41 117.6(3)
C38 C39 C34 121.1(3)
F1 C40 C36 112.4(3)
F2 C40 F1 105.4(3)
F2 C40 C36 113.2(3)
F3 C40 F1 105.7(3)
F3 C40 F2 106.2(3)
F3 C40 C36 113.4(3)
F4 C41 C38 111.9(4)
F5 C41 F4 104.4(4)
F5 C41 C38 114.6(3)
F6 C41 F4 102.6(4)
F6 C41 F5 107.7(4)
F6 C41 C38 114.5(4)
C45 O4 C42 108.5(4)
O4 C42 C43 108.2(4)
C42 C43 C44 100.0(4)
C45 C44 C43 103.5(4)
O4 C45 C44 110.6(5)

loop_
_geom_bond_atom_site_label_1
_geom_bond_atom_site_label_2
_geom_bond_distance
Ce1 O1 2.184(2)
Ce1 O2 2.158(3)
Ce1 O3 2.203(2)
Ce1 N1 2.510(3)
Ce1 N2 2.512(3)
Ce1 N3 2.541(3)
Ce1 N4 2.934(3)
Ce1 N5 2.379(3)
F1 C40 1.341(4)
F2 C40 1.335(4)
F3 C40 1.325(5)
F4 C41 1.353(6)
F5 C41 1.309(5)
F6 C41 1.299(5)
O1 N1 1.429(4)
O2 N2 1.439(4)
O3 N3 1.429(3)
N1 C7 1.458(4)
N1 C8 1.527(4)
N2 C18 1.458(5)
N2 C19 1.532(4)
N3 C29 1.459(5)
N3 C30 1.526(4)
N4 C1 1.489(4)
N4 C12 1.494(4)
N4 C23 1.493(4)
N5 C34 1.360(4)
C1 C2 1.511(5)
C2 C3 1.408(5)
C2 C7 1.393(5)
C3 C4 1.381(5)
C4 C5 1.387(5)
C5 C6 1.393(5)
C6 C7 1.405(5)
C8 C9 1.519(5)
C8 C10 1.521(5)
C8 C11 1.517(5)
C12 C13 1.508(5)
C13 C14 1.410(5)
C13 C18 1.400(5)
C14 C15 1.379(6)
C15 C16 1.373(6)
C16 C17 1.394(6)
C17 C18 1.396(5)
C19 C20 1.513(5)
C19 C21 1.526(5)
C19 C22 1.514(5)
C23 C24 1.518(5)
C24 C25 1.399(5)
C24 C29 1.399(5)
C25 C26 1.379(5)
C26 C27 1.371(6)
C27 C28 1.384(5)
C28 C29 1.397(5)
C30 C31 1.508(5)
C30 C32 1.533(5)
C30 C33 1.523(5)
C34 C35 1.417(5)
C34 C39 1.412(5)
C35 C36 1.381(5)
C36 C37 1.381(5)
C36 C40 1.495(5)
C37 C38 1.394(5)
C38 C39 1.385(5)
C38 C41 1.492(5)
O4 C42 1.413(6)
O4 C45 1.379(7)
C42 C43 1.525(7)
C43 C44 1.538(7)
C44 C45 1.452(7)
